data_4349871
loop_
_publ_author_name
'Dutta, Basudeb'
'Jana, Rajkumar'
'Sinha, Chittaranjan'
'Ray, Partha Pratim'
'Mir, Mohammad Hedayetullah'

_publ_section_title
;
 Synthesis of a Cd(ii) based 1D coordination polymer by in situ ligand
 generation and fabrication of a photosensitive electronic device
;
_journal_issue 8
_journal_name_full 'Inorganic Chemistry Frontiers'
_journal_page_first 1998
_journal_paper_doi 10.1039/C8QI00530C
_journal_volume 5
_journal_year 2018
_chemical_formula_sum 'C34 H30 Cd N2 O6 S2'
_chemical_formula_weight 739.13
_space_group_crystal_system monoclinic
_space_group_IT_number 14
_space_group_name_Hall '-P 2yn'
_space_group_name_H-M_alt 'P 1 21/n 1'
_atom_sites_solution_hydrogens mixed
_audit_creation_method SHELXL-2016/6
_audit_update_record
;
2018-06-05 deposited with the CCDC.
2018-06-25 downloaded from the CCDC.
;
_cell_angle_alpha 90
_cell_angle_beta 99.182(2)
_cell_angle_gamma 90
_cell_formula_units_Z 4
_cell_length_a 7.7317(3)
_cell_length_b 17.7115(8)
_cell_length_c 23.3846(10)
_cell_measurement_reflns_used 9666
_cell_measurement_temperature 296(2)
_cell_measurement_theta_max 26.99
_cell_measurement_theta_min 2.46
_cell_volume 3161.3(2)
_computing_cell_refinement 'Bruker SAINT'
_computing_data_collection 'Bruker APEX2'
_computing_data_reduction 'Bruker SAINT'
_computing_molecular_graphics 'Bruker SHELXTL'
_computing_publication_material 'Bruker SHELXTL'
_computing_structure_refinement 'SHELXL-2014 (Sheldrick 2014)'
_computing_structure_solution 'SHELXS-97 (Sheldrick 2008)'
_diffrn_ambient_temperature 296(2)
_diffrn_measured_fraction_theta_full 1.000
_diffrn_measured_fraction_theta_max 0.999
_diffrn_measurement_device_type 'Bruker APEX-II CCD'
_diffrn_measurement_method '\f and \w scans'
_diffrn_radiation_type MoK\a
_diffrn_radiation_wavelength 0.71073
_diffrn_reflns_av_R_equivalents 0.0335
_diffrn_reflns_av_unetI/netI 0.0207
_diffrn_reflns_Laue_measured_fraction_full 1.000
_diffrn_reflns_Laue_measured_fraction_max 0.999
_diffrn_reflns_limit_h_max 9
_diffrn_reflns_limit_h_min -9
_diffrn_reflns_limit_k_max 21
_diffrn_reflns_limit_k_min -20
_diffrn_reflns_limit_l_max 28
_diffrn_reflns_limit_l_min -28
_diffrn_reflns_number 47174
_diffrn_reflns_point_group_measured_fraction_full 1.000
_diffrn_reflns_point_group_measured_fraction_max 0.999
_diffrn_reflns_theta_full 25.242
_diffrn_reflns_theta_max 26.000
_diffrn_reflns_theta_min 2.106
_diffrn_source Mo
_exptl_absorpt_coefficient_mu 0.872
_exptl_absorpt_correction_type multi-scan
_exptl_crystal_colour yellow
_exptl_crystal_density_diffrn 1.555
_exptl_crystal_description needle-shaped
_exptl_crystal_F_000 1508
_exptl_crystal_size_max 0.352
_exptl_crystal_size_mid 0.042
_exptl_crystal_size_min 0.024
_exptl_transmission_factor_max 0.842
_exptl_transmission_factor_min 0.742
_refine_diff_density_max 0.310
_refine_diff_density_min -0.407
_refine_diff_density_rms 0.053
_refine_ls_extinction_method none
_refine_ls_goodness_of_fit_ref 1.089
_refine_ls_hydrogen_treatment mixed
_refine_ls_matrix_type full
_refine_ls_number_parameters 416
_refine_ls_number_reflns 6201
_refine_ls_number_restraints 0
_refine_ls_restrained_S_all 1.089
_refine_ls_R_factor_all 0.0339
_refine_ls_R_factor_gt 0.0280
_refine_ls_shift/su_max 0.001
_refine_ls_shift/su_mean 0.000
_refine_ls_structure_factor_coef Fsqd
_refine_ls_weighting_details 'w=1/[\s^2^(Fo^2^)+(0.0258P)^2^+2.2339P] where P=(Fo^2^+2Fc^2^)/3'
_refine_ls_weighting_scheme calc
_refine_ls_wR_factor_gt 0.0639
_refine_ls_wR_factor_ref 0.0664
_reflns_Friedel_coverage 0.000
_reflns_number_gt 5517
_reflns_number_total 6201
_reflns_threshold_expression 'I > 2\s(I)'
_cod_data_source_file c8qi00530c2.cif
_cod_data_source_block BD6CDTSA_a
_cod_original_sg_symbol_H-M 'P 21/n'
_cod_database_code 4349871
_shelx_shelxl_version_number 2016/6
_shelx_space_group_comment
;
The symmetry employed for this shelxl refinement is uniquely defined
by the following loop, which should always be used as a source of
symmetry information in preference to the above space-group names.
They are only intended as comments.
;

loop_
_space_group_symop_operation_xyz
'x, y, z'
'-x+1/2, y+1/2, -z+1/2'
'-x, -y, -z'
'x-1/2, -y-1/2, z-1/2'

loop_
_atom_site_label
_atom_site_type_symbol
_atom_site_fract_x
_atom_site_fract_y
_atom_site_fract_z
_atom_site_U_iso_or_equiv
_atom_site_adp_type
_atom_site_occupancy
_atom_site_site_symmetry_order
_atom_site_calc_flag
_atom_site_refinement_flags_posn
_atom_site_refinement_flags_adp
Cd01 Cd 0.02886(2) 0.85033(2) 0.50986(2) 0.03187(6) Uani 1 1 d . .
S002 S 0.18814(8) 0.69832(4) 0.80071(3) 0.03751(14) Uani 1 1 d . .
S003 S 0.12182(8) 0.73913(4) 0.71818(3) 0.03749(14) Uani 1 1 d . .
O4 O 0.3468(2) 0.65873(10) 0.90998(7) 0.0405(4) Uani 1 1 d . .
O5 O 0.5660(2) 0.57885(10) 0.92729(7) 0.0381(4) Uani 1 1 d . .
O6 O -0.1716(3) 0.94372(12) 0.52320(10) 0.0429(4) Uani 1 1 d . .
O2 O -0.1421(3) 0.76224(11) 0.54419(7) 0.0507(5) Uani 1 1 d . .
O1 O 0.2536(2) 0.93228(10) 0.55649(8) 0.0447(4) Uani 1 1 d . .
N1 N 0.2479(3) 0.76867(12) 0.49366(9) 0.0364(5) Uani 1 1 d . .
N2 N 0.4788(3) 0.94811(14) 0.62974(10) 0.0479(6) Uani 1 1 d . .
C34 C 0.4335(3) 0.60555(13) 0.89446(9) 0.0278(5) Uani 1 1 d . .
C22 C -0.1844(3) 0.73206(13) 0.63977(9) 0.0291(5) Uani 1 1 d . .
O3 O 0.0327(3) 0.81452(13) 0.61484(8) 0.0636(6) Uani 1 1 d . .
C33 C 0.3794(3) 0.56968(12) 0.83636(9) 0.0269(5) Uani 1 1 d . .
C28 C 0.2659(3) 0.60475(13) 0.79128(9) 0.0282(5) Uani 1 1 d . .
C27 C -0.1013(3) 0.71182(13) 0.69532(9) 0.0293(5) Uani 1 1 d . .
C21 C -0.0906(3) 0.77269(13) 0.59713(10) 0.0334(5) Uani 1 1 d . .
C32 C 0.4392(3) 0.49716(14) 0.82743(11) 0.0377(6) Uani 1 1 d . .
H32 H 0.515764 0.473830 0.856853 0.045 Uiso 1 1 calc R U
C8 C 0.9067(3) 0.57840(15) 0.41362(10) 0.0390(6) Uani 1 1 d . .
C3 C 0.5052(3) 0.67053(14) 0.46476(11) 0.0383(6) Uani 1 1 d . .
C13 C 1.0383(3) 0.60219(14) 0.38104(10) 0.0352(5) Uani 1 1 d . .
C23 C -0.3594(3) 0.71380(15) 0.62298(11) 0.0401(6) Uani 1 1 d . .
H23 H -0.415535 0.727560 0.586295 0.048 Uiso 1 1 calc R U
C29 C 0.2167(3) 0.56603(15) 0.73981(10) 0.0380(6) Uani 1 1 d . .
H29 H 0.142004 0.588996 0.709711 0.046 Uiso 1 1 calc R U
C12 C 1.1624(3) 0.54864(15) 0.36716(10) 0.0400(6) Uani 1 1 d . .
C1 C 0.3830(3) 0.79323(15) 0.46880(12) 0.0439(6) Uani 1 1 d . .
H1 H 0.389594 0.844590 0.461164 0.053 Uiso 1 1 calc R U
C26 C -0.1944(3) 0.67018(15) 0.73075(11) 0.0405(6) Uani 1 1 d . .
H26 H -0.138374 0.653766 0.766763 0.049 Uiso 1 1 calc R U
C18 C 0.3456(3) 0.91077(16) 0.60163(12) 0.0442(6) Uani 1 1 d . .
H18 H 0.318107 0.864558 0.616802 0.053 Uiso 1 1 calc R U
C25 C -0.3685(4) 0.65303(17) 0.71303(12) 0.0502(7) Uani 1 1 d . .
H25 H -0.429467 0.625970 0.737477 0.060 Uiso 1 1 calc R U
C2 C 0.5110(3) 0.74733(15) 0.45408(11) 0.0423(6) Uani 1 1 d . .
H2 H 0.601395 0.767525 0.437006 0.051 Uiso 1 1 calc R U
C31 C 0.3880(4) 0.45912(16) 0.77631(12) 0.0467(6) Uani 1 1 d . .
H31 H 0.428201 0.410413 0.771431 0.056 Uiso 1 1 calc R U
C5 C 0.2432(3) 0.69511(15) 0.50393(12) 0.0428(6) Uani 1 1 d . .
H5 H 0.151661 0.676292 0.521127 0.051 Uiso 1 1 calc R U
C14 C 1.0518(4) 0.67721(17) 0.36196(12) 0.0482(7) Uani 1 1 d . .
H14 H 0.972434 0.713322 0.370519 0.058 Uiso 1 1 calc R U
C7 C 0.7772(3) 0.63158(16) 0.42905(12) 0.0443(6) Uani 1 1 d . .
H7 H 0.799446 0.682368 0.423195 0.053 Uiso 1 1 calc R U
C11 C 1.1555(4) 0.47405(17) 0.38599(13) 0.0538(7) Uani 1 1 d . .
H11 H 1.237096 0.439171 0.377108 0.065 Uiso 1 1 calc R U
C4 C 0.3663(4) 0.64554(15) 0.49050(13) 0.0466(6) Uani 1 1 d . .
H4 H 0.356614 0.594496 0.498752 0.056 Uiso 1 1 calc R U
C24 C -0.4523(3) 0.67541(18) 0.65988(12) 0.0495(7) Uani 1 1 d . .
H24 H -0.570654 0.664973 0.648536 0.059 Uiso 1 1 calc R U
C30 C 0.2769(4) 0.49394(16) 0.73250(12) 0.0472(7) Uani 1 1 d . .
H30 H 0.241994 0.468726 0.697690 0.057 Uiso 1 1 calc R U
C9 C 0.9074(4) 0.50369(16) 0.43058(14) 0.0559(8) Uani 1 1 d . .
H9 H 0.822538 0.487173 0.451758 0.067 Uiso 1 1 calc R U
C17 C 1.2925(4) 0.57262(18) 0.33514(13) 0.0538(7) Uani 1 1 d . .
H17 H 1.373851 0.537873 0.325860 0.065 Uiso 1 1 calc R U
C6 C 0.6344(4) 0.61678(16) 0.45002(13) 0.0502(7) Uani 1 1 d . .
H6 H 0.612271 0.566091 0.456307 0.060 Uiso 1 1 calc R U
C15 C 1.1790(4) 0.69710(19) 0.33136(15) 0.0657(9) Uani 1 1 d . .
H15 H 1.185055 0.746832 0.319082 0.079 Uiso 1 1 calc R U
C19 C 0.5292(4) 1.02060(18) 0.60906(16) 0.0629(9) Uani 1 1 d . .
H19A H 0.498114 1.022659 0.567666 0.094 Uiso 1 1 calc R U
H19B H 0.653443 1.027167 0.619590 0.094 Uiso 1 1 calc R U
H19C H 0.469420 1.060057 0.626187 0.094 Uiso 1 1 calc R U
C10 C 1.0312(5) 0.45219(18) 0.41697(14) 0.0632(9) Uani 1 1 d . .
H10 H 1.027979 0.402389 0.429354 0.076 Uiso 1 1 calc R U
C16 C 1.3012(4) 0.6450(2) 0.31774(15) 0.0662(9) Uani 1 1 d . .
H16 H 1.388042 0.659999 0.296841 0.079 Uiso 1 1 calc R U
C20 C 0.5772(4) 0.9188(2) 0.68367(16) 0.0824(12) Uani 1 1 d . .
H20A H 0.521329 0.873861 0.694742 0.124 Uiso 1 1 calc R U
H20B H 0.580186 0.956073 0.713593 0.124 Uiso 1 1 calc R U
H20C H 0.694586 0.907073 0.678124 0.124 Uiso 1 1 calc R U
H6A H -0.133(4) 0.975(2) 0.5413(15) 0.056(11) Uiso 1 1 d . .
H6B H -0.218(5) 0.965(2) 0.4943(18) 0.096(15) Uiso 1 1 d . .

loop_
_atom_site_aniso_label
_atom_site_aniso_U_11
_atom_site_aniso_U_22
_atom_site_aniso_U_33
_atom_site_aniso_U_23
_atom_site_aniso_U_13
_atom_site_aniso_U_12
Cd01 0.03448(10) 0.03221(11) 0.02857(10) 0.00368(7) 0.00394(7) -0.00189(7)
S002 0.0454(3) 0.0325(3) 0.0308(3) -0.0029(2) -0.0054(3) 0.0062(3)
S003 0.0331(3) 0.0394(4) 0.0374(3) 0.0092(3) -0.0019(2) -0.0054(3)
O4 0.0452(10) 0.0438(11) 0.0315(9) -0.0100(8) 0.0027(7) 0.0134(8)
O5 0.0409(9) 0.0392(10) 0.0307(8) -0.0025(7) -0.0050(7) 0.0059(8)
O6 0.0475(11) 0.0385(12) 0.0418(11) -0.0049(10) 0.0039(9) 0.0014(9)
O2 0.0579(11) 0.0621(13) 0.0316(10) 0.0071(9) 0.0061(8) -0.0181(10)
O1 0.0452(10) 0.0444(11) 0.0406(10) 0.0027(8) -0.0048(8) -0.0072(8)
N1 0.0352(10) 0.0373(12) 0.0375(11) 0.0023(9) 0.0083(9) -0.0009(9)
N2 0.0321(11) 0.0599(16) 0.0491(13) -0.0044(11) -0.0016(10) -0.0017(11)
C34 0.0299(11) 0.0293(12) 0.0244(11) 0.0006(9) 0.0051(9) -0.0036(9)
C22 0.0300(11) 0.0268(12) 0.0307(11) 0.0011(9) 0.0051(9) 0.0016(9)
O3 0.0690(13) 0.0786(15) 0.0413(11) 0.0090(10) 0.0024(10) -0.0410(12)
C33 0.0262(10) 0.0292(12) 0.0259(11) -0.0017(9) 0.0062(9) -0.0012(9)
C28 0.0254(10) 0.0307(13) 0.0286(11) -0.0012(9) 0.0045(9) -0.0033(9)
C27 0.0299(11) 0.0280(12) 0.0304(11) -0.0009(9) 0.0064(9) 0.0027(9)
C21 0.0365(12) 0.0287(13) 0.0341(13) 0.0070(10) 0.0029(10) 0.0016(10)
C32 0.0396(13) 0.0376(14) 0.0359(13) -0.0006(11) 0.0059(10) 0.0065(11)
C8 0.0408(13) 0.0398(15) 0.0356(13) -0.0066(11) 0.0035(11) 0.0011(11)
C3 0.0354(12) 0.0387(15) 0.0403(14) -0.0013(11) 0.0049(11) -0.0021(11)
C13 0.0365(12) 0.0383(14) 0.0286(12) -0.0026(10) -0.0019(10) 0.0000(11)
C23 0.0323(12) 0.0471(16) 0.0397(13) 0.0016(11) 0.0024(10) 0.0001(11)
C29 0.0392(13) 0.0422(15) 0.0297(12) -0.0047(10) -0.0029(10) -0.0020(11)
C12 0.0410(13) 0.0426(15) 0.0352(13) -0.0091(11) 0.0023(11) 0.0013(11)
C1 0.0450(14) 0.0343(15) 0.0541(16) 0.0072(12) 0.0133(12) -0.0031(12)
C26 0.0434(14) 0.0489(16) 0.0313(13) 0.0044(11) 0.0125(11) -0.0031(12)
C18 0.0382(13) 0.0466(16) 0.0464(15) 0.0042(12) 0.0020(12) -0.0051(12)
C25 0.0446(15) 0.066(2) 0.0458(16) -0.0005(14) 0.0242(13) -0.0136(14)
C2 0.0353(13) 0.0451(16) 0.0489(15) 0.0054(12) 0.0138(11) -0.0037(11)
C31 0.0573(16) 0.0353(15) 0.0476(15) -0.0131(12) 0.0084(13) 0.0047(13)
C5 0.0385(13) 0.0409(16) 0.0517(15) 0.0046(12) 0.0158(12) -0.0060(12)
C14 0.0484(15) 0.0447(16) 0.0518(16) 0.0055(13) 0.0088(13) 0.0043(13)
C7 0.0459(14) 0.0398(15) 0.0487(15) -0.0019(12) 0.0117(12) 0.0015(12)
C11 0.0626(18) 0.0449(17) 0.0563(17) -0.0081(14) 0.0168(15) 0.0140(14)
C4 0.0461(15) 0.0351(15) 0.0611(17) 0.0035(12) 0.0161(13) -0.0058(12)
C24 0.0278(12) 0.068(2) 0.0535(17) -0.0045(14) 0.0099(12) -0.0054(13)
C30 0.0521(16) 0.0487(17) 0.0388(14) -0.0211(12) 0.0008(12) -0.0033(13)
C9 0.0678(19) 0.0452(17) 0.0616(19) 0.0027(14) 0.0311(15) -0.0005(15)
C17 0.0482(16) 0.061(2) 0.0538(17) -0.0117(15) 0.0141(14) 0.0022(14)
C6 0.0470(15) 0.0362(15) 0.0700(19) 0.0024(14) 0.0170(14) 0.0007(12)
C15 0.075(2) 0.054(2) 0.072(2) 0.0164(17) 0.0235(18) -0.0025(17)
C19 0.0434(16) 0.058(2) 0.088(2) -0.0107(17) 0.0123(16) -0.0146(15)
C10 0.089(2) 0.0352(17) 0.071(2) 0.0051(15) 0.0301(19) 0.0102(16)
C16 0.0610(19) 0.078(3) 0.065(2) 0.0002(18) 0.0281(17) -0.0075(18)
C20 0.0550(19) 0.114(3) 0.068(2) 0.006(2) -0.0224(17) -0.004(2)

loop_
_atom_type_symbol
_atom_type_description
_atom_type_scat_dispersion_real
_atom_type_scat_dispersion_imag
_atom_type_scat_source
C C 0.0033 0.0016 'International Tables Vol C Tables 4.2.6.8 and 6.1.1.4'
H H 0.0000 0.0000 'International Tables Vol C Tables 4.2.6.8 and 6.1.1.4'
Cd Cd -0.8075 1.2024 'International Tables Vol C Tables 4.2.6.8 and 6.1.1.4'
N N 0.0061 0.0033 'International Tables Vol C Tables 4.2.6.8 and 6.1.1.4'
O O 0.0106 0.0060 'International Tables Vol C Tables 4.2.6.8 and 6.1.1.4'
S S 0.1246 0.1234 'International Tables Vol C Tables 4.2.6.8 and 6.1.1.4'

loop_
_geom_angle_atom_site_label_1
_geom_angle_atom_site_label_2
_geom_angle_atom_site_label_3
_geom_angle
_geom_angle_site_symmetry_1
_geom_angle_site_symmetry_3
O2 Cd01 N1 96.39(7) . .
O2 Cd01 O6 90.18(8) . .
N1 Cd01 O6 173.40(7) . .
O2 Cd01 O5 143.91(6) . 4_575
N1 Cd01 O5 90.61(6) . 4_575
O6 Cd01 O5 84.38(7) . 4_575
O2 Cd01 O1 132.63(6) . .
N1 Cd01 O1 87.50(7) . .
O6 Cd01 O1 87.61(7) . .
O5 Cd01 O1 82.88(6) 4_575 .
O2 Cd01 O3 53.33(6) . .
N1 Cd01 O3 96.14(8) . .
O6 Cd01 O3 87.30(8) . .
O5 Cd01 O3 160.62(6) 4_575 .
O1 Cd01 O3 79.30(6) . .
O2 Cd01 O4 90.76(6) . 4_575
N1 Cd01 O4 97.10(7) . 4_575
O6 Cd01 O4 83.35(7) . 4_575
O5 Cd01 O4 53.20(5) 4_575 4_575
O1 Cd01 O4 135.73(6) . 4_575
O3 Cd01 O4 142.88(6) . 4_575
C28 S002 S003 104.44(8) . .
C27 S003 S002 105.70(8) . .
C34 O4 Cd01 88.56(13) . 4_676
C34 O5 Cd01 96.03(13) . 4_676
Cd01 O6 H6A 113(3) . .
Cd01 O6 H6B 115(3) . .
H6A O6 H6B 103(4) . .
C21 O2 Cd01 97.86(15) . .
C18 O1 Cd01 118.70(17) . .
C5 N1 C1 116.2(2) . .
C5 N1 Cd01 123.02(16) . .
C1 N1 Cd01 120.63(17) . .
C18 N2 C19 120.8(3) . .
C18 N2 C20 120.9(3) . .
C19 N2 C20 118.3(3) . .
O4 C34 O5 121.8(2) . .
O4 C34 C33 120.0(2) . .
O5 C34 C33 118.2(2) . .
C23 C22 C27 119.1(2) . .
C23 C22 C21 118.4(2) . .
C27 C22 C21 122.6(2) . .
C21 O3 Cd01 86.31(15) . .
C32 C33 C28 118.6(2) . .
C32 C33 C34 118.4(2) . .
C28 C33 C34 123.0(2) . .
C29 C28 C33 119.0(2) . .
C29 C28 S002 121.01(18) . .
C33 C28 S002 119.96(16) . .
C26 C27 C22 118.9(2) . .
C26 C27 S003 122.05(18) . .
C22 C27 S003 119.05(16) . .
O3 C21 O2 122.1(2) . .
O3 C21 C22 119.7(2) . .
O2 C21 C22 118.2(2) . .
C31 C32 C33 121.8(2) . .
C31 C32 H32 119.1 . .
C33 C32 H32 119.1 . .
C9 C8 C13 117.7(2) . .
C9 C8 C7 121.2(2) . .
C13 C8 C7 121.1(2) . .
C4 C3 C2 116.2(2) . .
C4 C3 C6 120.1(2) . .
C2 C3 C6 123.7(2) . .
C14 C13 C12 118.0(2) . .
C14 C13 C8 122.8(2) . .
C12 C13 C8 119.3(2) . .
C22 C23 C24 121.2(2) . .
C22 C23 H23 119.4 . .
C24 C23 H23 119.4 . .
C30 C29 C28 121.0(2) . .
C30 C29 H29 119.5 . .
C28 C29 H29 119.5 . .
C11 C12 C17 121.2(3) . .
C11 C12 C13 119.8(2) . .
C17 C12 C13 118.9(3) . .
N1 C1 C2 124.0(2) . .
N1 C1 H1 118.0 . .
C2 C1 H1 118.0 . .
C25 C26 C27 120.7(2) . .
C25 C26 H26 119.6 . .
C27 C26 H26 119.6 . .
O1 C18 N2 124.9(3) . .
O1 C18 H18 117.5 . .
N2 C18 H18 117.5 . .
C24 C25 C26 120.6(2) . .
C24 C25 H25 119.7 . .
C26 C25 H25 119.7 . .
C1 C2 C3 119.5(2) . .
C1 C2 H2 120.2 . .
C3 C2 H2 120.2 . .
C30 C31 C32 119.2(2) . .
C30 C31 H31 120.4 . .
C32 C31 H31 120.4 . .
N1 C5 C4 123.3(2) . .
N1 C5 H5 118.3 . .
C4 C5 H5 118.3 . .
C15 C14 C13 120.6(3) . .
C15 C14 H14 119.7 . .
C13 C14 H14 119.7 . .
C6 C7 C8 128.1(3) . .
C6 C7 H7 115.9 . .
C8 C7 H7 115.9 . .
C10 C11 C12 120.5(3) . .
C10 C11 H11 119.8 . .
C12 C11 H11 119.8 . .
C5 C4 C3 120.7(2) . .
C5 C4 H4 119.6 . .
C3 C4 H4 119.6 . .
C25 C24 C23 119.4(2) . .
C25 C24 H24 120.3 . .
C23 C24 H24 120.3 . .
C31 C30 C29 120.4(2) . .
C31 C30 H30 119.8 . .
C29 C30 H30 119.8 . .
C8 C9 C10 122.2(3) . .
C8 C9 H9 118.9 . .
C10 C9 H9 118.9 . .
C16 C17 C12 121.3(3) . .
C16 C17 H17 119.4 . .
C12 C17 H17 119.4 . .
C7 C6 C3 127.6(3) . .
C7 C6 H6 116.2 . .
C3 C6 H6 116.2 . .
C14 C15 C16 121.7(3) . .
C14 C15 H15 119.1 . .
C16 C15 H15 119.1 . .
N2 C19 H19A 109.5 . .
N2 C19 H19B 109.5 . .
H19A C19 H19B 109.5 . .
N2 C19 H19C 109.5 . .
H19A C19 H19C 109.5 . .
H19B C19 H19C 109.5 . .
C11 C10 C9 120.5(3) . .
C11 C10 H10 119.7 . .
C9 C10 H10 119.7 . .
C17 C16 C15 119.5(3) . .
C17 C16 H16 120.3 . .
C15 C16 H16 120.3 . .
N2 C20 H20A 109.5 . .
N2 C20 H20B 109.5 . .
H20A C20 H20B 109.5 . .
N2 C20 H20C 109.5 . .
H20A C20 H20C 109.5 . .
H20B C20 H20C 109.5 . .

loop_
_geom_bond_atom_site_label_1
_geom_bond_atom_site_label_2
_geom_bond_distance
_geom_bond_site_symmetry_2
Cd01 O2 2.2726(18) .
Cd01 N1 2.304(2) .
Cd01 O6 2.322(2) .
Cd01 O5 2.3580(16) 4_575
Cd01 O1 2.3896(17) .
Cd01 O3 2.5313(19) .
Cd01 O4 2.5324(16) 4_575
S002 C28 1.788(2) .
S002 S003 2.0481(8) .
S003 C27 1.789(2) .
O4 C34 1.243(3) .
O5 C34 1.269(3) .
O6 H6A 0.73(3) .
O6 H6B 0.80(4) .
O2 C21 1.252(3) .
O1 C18 1.235(3) .
N1 C5 1.326(3) .
N1 C1 1.346(3) .
N2 C18 1.310(3) .
N2 C19 1.447(4) .
N2 C20 1.460(4) .
C34 C33 1.498(3) .
C22 C23 1.386(3) .
C22 C27 1.401(3) .
C22 C21 1.506(3) .
O3 C21 1.226(3) .
C33 C32 1.392(3) .
C33 C28 1.404(3) .
C28 C29 1.385(3) .
C27 C26 1.392(3) .
C32 C31 1.374(3) .
C32 H32 0.9300 .
C8 C9 1.381(4) .
C8 C13 1.429(3) .
C8 C7 1.461(4) .
C3 C4 1.385(4) .
C3 C2 1.385(4) .
C3 C6 1.461(4) .
C13 C14 1.411(4) .
C13 C12 1.423(3) .
C23 C24 1.386(4) .
C23 H23 0.9300 .
C29 C30 1.379(4) .
C29 H29 0.9300 .
C12 C11 1.396(4) .
C12 C17 1.412(4) .
C1 C2 1.367(4) .
C1 H1 0.9300 .
C26 C25 1.378(4) .
C26 H26 0.9300 .
C18 H18 0.9300 .
C25 C24 1.366(4) .
C25 H25 0.9300 .
C2 H2 0.9300 .
C31 C30 1.374(4) .
C31 H31 0.9300 .
C5 C4 1.367(4) .
C5 H5 0.9300 .
C14 C15 1.352(4) .
C14 H14 0.9300 .
C7 C6 1.304(4) .
C7 H7 0.9300 .
C11 C10 1.349(4) .
C11 H11 0.9300 .
C4 H4 0.9300 .
C24 H24 0.9300 .
C30 H30 0.9300 .
C9 C10 1.395(4) .
C9 H9 0.9300 .
C17 C16 1.350(4) .
C17 H17 0.9300 .
C6 H6 0.9300 .
C15 C16 1.393(5) .
C15 H15 0.9300 .
C19 H19A 0.9600 .
C19 H19B 0.9600 .
C19 H19C 0.9600 .
C10 H10 0.9300 .
C16 H16 0.9300 .
C20 H20A 0.9600 .
C20 H20B 0.9600 .
C20 H20C 0.9600 .
